data_9010896
loop_
_publ_author_name
'Gatta, G. D.'
'Rinaldi, R.'
'Knight, K. S.'
'Molin, G.'
'Artioli, G.'

_publ_section_title
;
 High temperature structural and thermoelastic behaviour of mantle
 orthopyroxene: an in situ neutron powder diffraction study
 Sample: T = 1,000 C
;
_journal_name_full 'Physics and Chemistry of Minerals'
_journal_page_first 185
_journal_page_last 200
_journal_paper_doi 10.1007/s00269-006-0138-2
_journal_volume 34
_journal_year 2007
_chemical_formula_sum 'Al0.03 Fe0.15 Mg1.82 O6 Si1.97'
_chemical_name_mineral Enstatite
_space_group_IT_number 61
_symmetry_space_group_name_Hall '-P 2ac 2ab'
_symmetry_space_group_name_H-M 'P b c a'
_cell_angle_alpha 90
_cell_angle_beta 90
_cell_angle_gamma 90
_cell_length_a 18.4047
_cell_length_b 8.9366
_cell_length_c 5.2543
_cell_formula_units_Z 8
_cell_volume 864.203
_database_code_amcsd 0009066
_diffrn_ambient_temperature 1273.15
_exptl_crystal_density_diffrn 3.147
_cod_original_formula_sum 'Mg1.82 Fe.15 Si1.97 Al.03 O6'
_cod_database_code 9010896

loop_
_space_group_symop_operation_xyz
x,y,z
x,1/2-y,1/2+z
-x,1/2+y,1/2-z
1/2-x,1/2+y,z
1/2+x,1/2-y,-z
1/2+x,y,1/2-z
1/2-x,-y,1/2+z
-x,-y,-z

loop_
_atom_site_label
_atom_site_fract_x
_atom_site_fract_y
_atom_site_fract_z
_atom_site_occupancy
_atom_site_U_iso_or_equiv
MgM1 0.38010 0.65250 0.88480 0.92800 0.03640
FeM1 0.38010 0.65250 0.88480 0.06200 0.03640
MgM2 0.37480 0.48520 0.36110 0.89200 0.03988
FeM2 0.37480 0.48520 0.36110 0.08800 0.03988
SiA 0.27110 0.34810 0.05820 1.00000 0.01347
SiB 0.47470 0.33750 0.77830 0.97000 0.01347
AlB 0.47470 0.33750 0.77830 0.03000 0.01347
O1A 0.18520 0.33850 0.04740 1.00000 0.01531
O1B 0.56240 0.34260 0.78750 1.00000 0.01531
O2A 0.31080 0.50520 0.04620 1.00000 0.01531
O2B 0.43220 0.49110 0.70180 1.00000 0.01531
O3A 0.30270 0.23350 -0.17010 1.00000 0.01531
O3B 0.44960 0.20370 0.58200 1.00000 0.01531

loop_
_cod_related_entry_id
_cod_related_entry_database
_cod_related_entry_code
1 AMCSD 0009066
